data_1000335
loop_
_publ_author_name
'Crosnier, M P'
'Delarue, E'
'Choisnet, J'
'Fourquet, J L'

_publ_section_title 'Li^+^-H^+^ exchange on Li~2~TiTeO~6~'
_journal_coden_ASTM EJSCE5
_journal_name_full
;
European Journal of Solid State Inorganic Chemistry
;
_journal_page_first 321
_journal_page_last 332
_journal_volume 39
_journal_year 1992
_chemical_formula_structural '(Li0.32 H1.68) Ti Te O6'
_chemical_formula_sum 'H1.68 Li0.32 O6 Te Ti'
_chemical_name_systematic
;
Lithium hydrogen titanium tellurium oxide (.3/1.7/1/1/6)
;
_space_group_IT_number 58
_symmetry_cell_setting orthorhombic
_symmetry_Int_Tables_number 58
_symmetry_space_group_name_Hall '-P 2 2n'
_symmetry_space_group_name_H-M 'P n n m'
_cell_angle_alpha 90
_cell_angle_beta 90
_cell_angle_gamma 90
_cell_formula_units_Z 2
_cell_length_a 5.0098(5)
_cell_length_b 4.7020(3)
_cell_length_c 8.6118(6)
_cell_volume 202.9
_refine_ls_R_factor_all 0.026
_cod_original_formula_sum 'H1.68 Li.32 O6 Te Ti'
_cod_database_code 1000335

loop_
_symmetry_equiv_pos_as_xyz
x,y,z
-x,-y,z
1/2+x,1/2-y,1/2-z
1/2-x,1/2+y,1/2-z
-x,-y,-z
x,y,-z
1/2-x,1/2+y,1/2+z
1/2+x,1/2-y,1/2+z

loop_
_atom_site_label
_atom_site_type_symbol
_atom_site_symmetry_multiplicity
_atom_site_Wyckoff_symbol
_atom_site_fract_x
_atom_site_fract_y
_atom_site_fract_z
_atom_site_occupancy
_atom_site_attached_hydrogens
_atom_site_calc_flag
Ti1 Ti4+ 4 e 0. 0. 0.362(1) 0.188(2) 0 d
Ti2 Ti4+ 4 f 0. 0.5 0.2975(7) 0.312(2) 0 d
Te1 Te6+ 2 a 0. 0. 0. 1. 0 d
O1 O2- 8 h 0.183(2) 0.225(1) 0.1657(9) 1. 0 d
O2 O2- 4 g 0.312(2) 0.749(2) 0. 1. 0 d
Li1 Li1+ 8 h -1. -1. -1. 0.08 0 dum
H1 H1+ 8 h -1. -1. -1. 0.42 0 dum

loop_
_atom_type_symbol
_atom_type_oxidation_number
Ti4+ 4.000
Te6+ 6.000
O2- -2.000
Li1+ 1.000
H1+ 1.000
